data_4084928
loop_
_publ_author_name
'Gunay, Ahmet'
'Brennessel, William W.'
'Jones, William D.'

_publ_section_title
;
 Investigation of C--C Bond Activation of sp--sp2C--C Bonds of Acetylene
 Derivatives via Photolysis of Pt Complexes
;
_journal_issue 11
_journal_name_full Organometallics
_journal_page_first 2233
_journal_paper_doi 10.1021/om500999u
_journal_volume 34
_journal_year 2015
_chemical_formula_moiety 'C22 H40 F6 P2 Pt'
_chemical_formula_sum 'C22 H40 F6 P2 Pt'
_chemical_formula_weight 675.57
_chemical_name_common jonag31
_chemical_name_systematic
;
 Pt(dtbpe)(CF3CCCF3)
;
_space_group_IT_number 2
_symmetry_cell_setting triclinic
_symmetry_space_group_name_Hall '-P 1'
_symmetry_space_group_name_H-M 'P -1'
_atom_sites_solution_hydrogens geom
_atom_sites_solution_primary direct
_atom_sites_solution_secondary difmap
_audit_creation_method SHELXL-97
_cell_angle_alpha 109.409(3)
_cell_angle_beta 91.918(4)
_cell_angle_gamma 96.150(4)
_cell_formula_units_Z 2
_cell_length_a 10.218(3)
_cell_length_b 11.035(3)
_cell_length_c 12.373(3)
_cell_measurement_reflns_used 4025
_cell_measurement_temperature 110.0(1)
_cell_volume 1304.7(6)
_computing_cell_refinement 'SAINT (Bruker, 2006)'
_computing_data_collection 'APEX2 (Bruker, 2006)'
_computing_data_reduction 'SAINT (Bruker, 2006)'
_computing_molecular_graphics 'SHELXTL (Bruker, 2000)'
_computing_publication_material 'SHELXTL (Bruker, 2000)'
_computing_structure_refinement 'SHELXL-97 (Sheldrick, 1997)'
_computing_structure_solution 'SIR97 (Altomare et al., 1999)'
_diffrn_ambient_temperature 110.0(1)
_diffrn_measured_fraction_theta_full 0.986
_diffrn_measured_fraction_theta_max 0.986
_diffrn_measurement_device_type 'Bruker SMART APEX II CCD Platform'
_diffrn_measurement_method 'area detector, \w scans per \f'
_diffrn_radiation_monochromator graphite
_diffrn_radiation_source 'fine-focus sealed tube'
_diffrn_radiation_type MoK\a
_diffrn_radiation_wavelength 0.71073
_diffrn_reflns_av_R_equivalents 0.0334
_diffrn_reflns_av_sigmaI/netI 0.0420
_diffrn_reflns_limit_h_max 15
_diffrn_reflns_limit_h_min -15
_diffrn_reflns_limit_k_max 16
_diffrn_reflns_limit_k_min -16
_diffrn_reflns_limit_l_max 18
_diffrn_reflns_limit_l_min -18
_diffrn_reflns_number 22899
_diffrn_reflns_theta_full 32.03
_diffrn_reflns_theta_max 32.03
_diffrn_reflns_theta_min 1.75
_exptl_absorpt_coefficient_mu 5.550
_exptl_absorpt_correction_T_max 0.8412
_exptl_absorpt_correction_T_min 0.3148
_exptl_absorpt_correction_type multi-scan
_exptl_absorpt_process_details 'SADABS (Sheldrick, 2007)'
_exptl_crystal_colour colorless
_exptl_crystal_density_diffrn 1.720
_exptl_crystal_density_method 'not measured'
_exptl_crystal_description plate
_exptl_crystal_F_000 668
_exptl_crystal_size_max 0.22
_exptl_crystal_size_mid 0.18
_exptl_crystal_size_min 0.03
_refine_diff_density_max 1.342
_refine_diff_density_min -1.654
_refine_diff_density_rms 0.131
_refine_ls_extinction_method none
_refine_ls_goodness_of_fit_ref 1.033
_refine_ls_hydrogen_treatment constr
_refine_ls_matrix_type full
_refine_ls_number_parameters 292
_refine_ls_number_reflns 8966
_refine_ls_number_restraints 0
_refine_ls_restrained_S_all 1.033
_refine_ls_R_factor_all 0.0288
_refine_ls_R_factor_gt 0.0241
_refine_ls_shift/su_max 0.002
_refine_ls_shift/su_mean 0.000
_refine_ls_structure_factor_coef Fsqd
_refine_ls_weighting_details 'calc w=1/[\s^2^(Fo^2^)+(0.0254P)^2^+0.1198P] where P=(Fo^2^+2Fc^2^)/3'
_refine_ls_weighting_scheme calc
_refine_ls_wR_factor_gt 0.0559
_refine_ls_wR_factor_ref 0.0579
_reflns_number_gt 8121
_reflns_number_total 8966
_reflns_threshold_expression >2sigma(I)
_cod_data_source_file om500999u_si_002.cif
_cod_data_source_block 4
_cod_depositor_comments 'Adding full bibliography for 4084927--4084930.cif.'
_cod_original_cell_volume 1304.8(6)
_cod_original_sg_symbol_H-M P-1
_cod_database_code 4084928

loop_
_symmetry_equiv_pos_as_xyz
'x, y, z'
'-x, -y, -z'

loop_
_atom_site_label
_atom_site_type_symbol
_atom_site_fract_x
_atom_site_fract_y
_atom_site_fract_z
_atom_site_U_iso_or_equiv
_atom_site_adp_type
_atom_site_occupancy
_atom_site_symmetry_multiplicity
_atom_site_calc_flag
_atom_site_refinement_flags
Pt1 Pt 0.426349(8) 0.244603(8) 0.748070(7) 0.01350(3) Uani 1 1 d .
P1 P 0.26439(6) 0.16217(6) 0.83569(5) 0.01527(11) Uani 1 1 d .
P2 P 0.26652(6) 0.26846(6) 0.62600(5) 0.01525(11) Uani 1 1 d .
C1 C 0.6165(2) 0.2549(2) 0.8103(2) 0.0188(4) Uani 1 1 d .
C2 C 0.6171(2) 0.3001(2) 0.7253(2) 0.0177(4) Uani 1 1 d .
C3 C 0.7130(3) 0.2319(3) 0.8896(2) 0.0228(5) Uani 1 1 d .
F1 F 0.83324(19) 0.2975(2) 0.89839(19) 0.0495(6) Uani 1 1 d .
F2 F 0.6772(2) 0.2659(2) 0.99742(15) 0.0464(5) Uani 1 1 d .
F3 F 0.7303(3) 0.10727(19) 0.86009(19) 0.0590(7) Uani 1 1 d .
C4 C 0.7142(3) 0.3546(2) 0.6634(2) 0.0214(5) Uani 1 1 d .
F4 F 0.8381(2) 0.3776(3) 0.7104(2) 0.0618(7) Uani 1 1 d .
F5 F 0.6892(2) 0.4705(2) 0.6617(2) 0.0491(6) Uani 1 1 d .
F6 F 0.7166(3) 0.2808(2) 0.55575(18) 0.0648(8) Uani 1 1 d .
C5 C 0.2604(3) -0.0170(2) 0.8080(2) 0.0199(5) Uani 1 1 d .
C6 C 0.2312(3) -0.0851(2) 0.6777(2) 0.0262(5) Uani 1 1 d .
H6A H 0.2354 -0.1781 0.6586 0.039 Uiso 1 1 calc R
H6B H 0.2968 -0.0493 0.6368 0.039 Uiso 1 1 calc R
H6C H 0.1429 -0.0712 0.6548 0.039 Uiso 1 1 calc R
C7 C 0.1539(3) -0.0729(3) 0.8690(3) 0.0291(6) Uani 1 1 d .
H7A H 0.1469 -0.1676 0.8398 0.044 Uiso 1 1 calc R
H7B H 0.0690 -0.0455 0.8543 0.044 Uiso 1 1 calc R
H7C H 0.1780 -0.0412 0.9518 0.044 Uiso 1 1 calc R
C8 C 0.3961(3) -0.0475(3) 0.8392(2) 0.0247(5) Uani 1 1 d .
H8A H 0.3959 -0.1416 0.8150 0.037 Uiso 1 1 calc R
H8B H 0.4162 -0.0097 0.9225 0.037 Uiso 1 1 calc R
H8C H 0.4631 -0.0108 0.8001 0.037 Uiso 1 1 calc R
C9 C 0.2568(3) 0.2504(2) 0.9947(2) 0.0214(5) Uani 1 1 d .
C10 C 0.3605(3) 0.2122(3) 1.0658(2) 0.0275(6) Uani 1 1 d .
H10A H 0.3669 0.2713 1.1455 0.041 Uiso 1 1 calc R
H10B H 0.4464 0.2176 1.0335 0.041 Uiso 1 1 calc R
H10C H 0.3345 0.1234 1.0638 0.041 Uiso 1 1 calc R
C11 C 0.2912(4) 0.3962(3) 1.0150(2) 0.0325(7) Uani 1 1 d .
H11A H 0.2960 0.4447 1.0976 0.049 Uiso 1 1 calc R
H11B H 0.2228 0.4253 0.9756 0.049 Uiso 1 1 calc R
H11C H 0.3766 0.4111 0.9848 0.049 Uiso 1 1 calc R
C12 C 0.1206(3) 0.2310(3) 1.0398(2) 0.0326(6) Uani 1 1 d .
H12A H 0.1244 0.2796 1.1223 0.049 Uiso 1 1 calc R
H12B H 0.0955 0.1387 1.0266 0.049 Uiso 1 1 calc R
H12C H 0.0552 0.2622 0.9992 0.049 Uiso 1 1 calc R
C13 C 0.2859(3) 0.1851(2) 0.4679(2) 0.0202(5) Uani 1 1 d .
C14 C 0.3357(3) 0.0553(3) 0.4559(2) 0.0293(6) Uani 1 1 d .
H14A H 0.3591 0.0147 0.3770 0.044 Uiso 1 1 calc R
H14B H 0.2661 -0.0018 0.4740 0.044 Uiso 1 1 calc R
H14C H 0.4136 0.0701 0.5092 0.044 Uiso 1 1 calc R
C15 C 0.3908(3) 0.2652(3) 0.4247(2) 0.0283(6) Uani 1 1 d .
H15A H 0.4100 0.2147 0.3466 0.042 Uiso 1 1 calc R
H15B H 0.4717 0.2868 0.4757 0.042 Uiso 1 1 calc R
H15C H 0.3576 0.3452 0.4242 0.042 Uiso 1 1 calc R
C16 C 0.1573(3) 0.1562(3) 0.3908(2) 0.0293(6) Uani 1 1 d .
H16A H 0.1739 0.1077 0.3115 0.044 Uiso 1 1 calc R
H16B H 0.1253 0.2378 0.3939 0.044 Uiso 1 1 calc R
H16C H 0.0905 0.1046 0.4180 0.044 Uiso 1 1 calc R
C17 C 0.2354(3) 0.4411(2) 0.6528(2) 0.0204(5) Uani 1 1 d .
C18 C 0.1378(3) 0.4586(3) 0.5639(2) 0.0269(6) Uani 1 1 d .
H18A H 0.1217 0.5494 0.5872 0.040 Uiso 1 1 calc R
H18B H 0.0544 0.4034 0.5589 0.040 Uiso 1 1 calc R
H18C H 0.1748 0.4340 0.4887 0.040 Uiso 1 1 calc R
C19 C 0.1776(3) 0.4890(3) 0.7704(2) 0.0270(6) Uani 1 1 d .
H19A H 0.1674 0.5810 0.7902 0.040 Uiso 1 1 calc R
H19B H 0.2373 0.4774 0.8288 0.040 Uiso 1 1 calc R
H19C H 0.0913 0.4392 0.7671 0.040 Uiso 1 1 calc R
C20 C 0.3676(3) 0.5259(3) 0.6604(3) 0.0285(6) Uani 1 1 d .
H20A H 0.3522 0.6166 0.6794 0.043 Uiso 1 1 calc R
H20B H 0.4069 0.4974 0.5863 0.043 Uiso 1 1 calc R
H20C H 0.4277 0.5177 0.7202 0.043 Uiso 1 1 calc R
C31 C 0.1035(2) 0.1814(2) 0.7728(2) 0.0186(4) Uani 1 1 d .
H31A H 0.0371 0.1093 0.7732 0.022 Uiso 1 1 calc R
H31B H 0.0741 0.2632 0.8219 0.022 Uiso 1 1 calc R
C32 C 0.1092(2) 0.1832(2) 0.6492(2) 0.0194(5) Uani 1 1 d .
H32A H 0.0350 0.2262 0.6318 0.023 Uiso 1 1 calc R
H32B H 0.0978 0.0929 0.5951 0.023 Uiso 1 1 calc R

loop_
_atom_site_aniso_label
_atom_site_aniso_U_11
_atom_site_aniso_U_22
_atom_site_aniso_U_33
_atom_site_aniso_U_23
_atom_site_aniso_U_13
_atom_site_aniso_U_12
Pt1 0.01307(4) 0.01341(4) 0.01549(4) 0.00648(3) 0.00157(3) 0.00272(3)
P1 0.0157(3) 0.0155(3) 0.0167(3) 0.0075(2) 0.0030(2) 0.0034(2)
P2 0.0149(3) 0.0155(3) 0.0176(3) 0.0083(2) 0.0012(2) 0.0027(2)
C1 0.0154(11) 0.0195(11) 0.0213(11) 0.0070(9) -0.0020(9) 0.0023(9)
C2 0.0141(11) 0.0169(10) 0.0204(10) 0.0045(8) 0.0020(8) -0.0003(8)
C3 0.0210(12) 0.0243(12) 0.0240(12) 0.0088(10) -0.0025(10) 0.0049(10)
F1 0.0191(9) 0.0782(16) 0.0629(13) 0.0435(12) -0.0100(9) -0.0027(10)
F2 0.0337(11) 0.0872(16) 0.0206(8) 0.0184(9) -0.0013(7) 0.0179(11)
F3 0.0851(18) 0.0295(10) 0.0562(13) 0.0047(9) -0.0352(12) 0.0250(11)
C4 0.0196(12) 0.0215(11) 0.0240(12) 0.0087(9) 0.0033(9) 0.0018(9)
F4 0.0203(10) 0.112(2) 0.0750(16) 0.0657(16) 0.0002(10) -0.0084(12)
F5 0.0536(13) 0.0412(11) 0.0723(14) 0.0402(11) 0.0321(11) 0.0137(10)
F6 0.0832(19) 0.0556(14) 0.0338(11) -0.0069(9) 0.0366(12) -0.0227(13)
C5 0.0227(12) 0.0170(10) 0.0228(11) 0.0108(9) 0.0019(9) 0.0012(9)
C6 0.0365(16) 0.0172(11) 0.0245(12) 0.0074(10) -0.0022(11) 0.0025(11)
C7 0.0323(15) 0.0249(13) 0.0357(15) 0.0185(11) 0.0058(12) 0.0001(11)
C8 0.0268(14) 0.0218(12) 0.0288(13) 0.0113(10) 0.0011(11) 0.0087(10)
C9 0.0245(13) 0.0246(12) 0.0172(10) 0.0083(9) 0.0045(9) 0.0062(10)
C10 0.0284(14) 0.0351(15) 0.0197(11) 0.0090(11) 0.0013(10) 0.0085(12)
C11 0.055(2) 0.0208(12) 0.0204(12) 0.0032(10) 0.0095(12) 0.0070(13)
C12 0.0294(15) 0.0472(18) 0.0260(13) 0.0160(13) 0.0116(12) 0.0106(13)
C13 0.0229(12) 0.0217(11) 0.0181(10) 0.0089(9) 0.0015(9) 0.0042(9)
C14 0.0432(18) 0.0241(13) 0.0218(12) 0.0064(10) 0.0052(12) 0.0126(12)
C15 0.0306(15) 0.0340(14) 0.0256(13) 0.0161(11) 0.0081(11) 0.0057(12)
C16 0.0311(15) 0.0355(15) 0.0208(12) 0.0102(11) -0.0052(11) 0.0017(12)
C17 0.0199(12) 0.0168(10) 0.0266(12) 0.0098(9) -0.0002(9) 0.0044(9)
C18 0.0265(14) 0.0280(13) 0.0331(14) 0.0180(11) -0.0016(11) 0.0088(11)
C19 0.0331(15) 0.0227(12) 0.0265(13) 0.0080(10) 0.0037(11) 0.0100(11)
C20 0.0243(14) 0.0187(12) 0.0445(16) 0.0142(11) 0.0022(12) 0.0000(10)
C31 0.0154(11) 0.0224(11) 0.0214(11) 0.0115(9) 0.0036(9) 0.0032(9)
C32 0.0152(11) 0.0225(11) 0.0225(11) 0.0111(9) -0.0016(9) 0.0007(9)

loop_
_atom_type_symbol
_atom_type_description
_atom_type_scat_dispersion_real
_atom_type_scat_dispersion_imag
_atom_type_scat_source
C C 0.0033 0.0016 'International Tables Vol C Tables 4.2.6.8 and 6.1.1.4'
H H 0.0000 0.0000 'International Tables Vol C Tables 4.2.6.8 and 6.1.1.4'
F F 0.0171 0.0103 'International Tables Vol C Tables 4.2.6.8 and 6.1.1.4'
P P 0.1023 0.0942 'International Tables Vol C Tables 4.2.6.8 and 6.1.1.4'
Pt Pt -1.7033 8.3905 'International Tables Vol C Tables 4.2.6.8 and 6.1.1.4'

loop_
_geom_angle_atom_site_label_1
_geom_angle_atom_site_label_2
_geom_angle_atom_site_label_3
_geom_angle
C2 Pt1 C1 37.31(10)
C2 Pt1 P1 154.26(7)
C1 Pt1 P1 116.95(7)
C2 Pt1 P2 117.26(7)
C1 Pt1 P2 154.56(7)
P1 Pt1 P2 88.48(3)
C31 P1 C5 105.54(12)
C31 P1 C9 103.23(12)
C5 P1 C9 109.71(11)
C31 P1 Pt1 107.42(8)
C5 P1 Pt1 113.74(8)
C9 P1 Pt1 116.08(9)
C32 P2 C17 105.70(12)
C32 P2 C13 102.89(12)
C17 P2 C13 109.99(11)
C32 P2 Pt1 107.35(8)
C17 P2 Pt1 114.60(8)
C13 P2 Pt1 115.14(8)
C2 C1 C3 137.9(2)
C2 C1 Pt1 71.09(15)
C3 C1 Pt1 151.0(2)
C1 C2 C4 138.2(2)
C1 C2 Pt1 71.60(15)
C4 C2 Pt1 150.19(19)
F3 C3 F2 105.9(2)
F3 C3 F1 106.2(2)
F2 C3 F1 104.3(2)
F3 C3 C1 112.2(2)
F2 C3 C1 112.9(2)
F1 C3 C1 114.6(2)
F6 C4 F4 107.1(3)
F6 C4 F5 106.4(2)
F4 C4 F5 103.5(2)
F6 C4 C2 112.7(2)
F4 C4 C2 114.5(2)
F5 C4 C2 112.0(2)
C8 C5 C7 110.3(2)
C8 C5 C6 107.0(2)
C7 C5 C6 108.0(2)
C8 C5 P1 110.31(18)
C7 C5 P1 114.21(18)
C6 C5 P1 106.70(16)
C5 C6 H6A 109.5
C5 C6 H6B 109.5
H6A C6 H6B 109.5
C5 C6 H6C 109.5
H6A C6 H6C 109.5
H6B C6 H6C 109.5
C5 C7 H7A 109.5
C5 C7 H7B 109.5
H7A C7 H7B 109.5
C5 C7 H7C 109.5
H7A C7 H7C 109.5
H7B C7 H7C 109.5
C5 C8 H8A 109.5
C5 C8 H8B 109.5
H8A C8 H8B 109.5
C5 C8 H8C 109.5
H8A C8 H8C 109.5
H8B C8 H8C 109.5
C10 C9 C12 109.1(2)
C10 C9 C11 107.4(2)
C12 C9 C11 107.7(2)
C10 C9 P1 111.17(18)
C12 C9 P1 114.20(19)
C11 C9 P1 107.05(17)
C9 C10 H10A 109.5
C9 C10 H10B 109.5
H10A C10 H10B 109.5
C9 C10 H10C 109.5
H10A C10 H10C 109.5
H10B C10 H10C 109.5
C9 C11 H11A 109.5
C9 C11 H11B 109.5
H11A C11 H11B 109.5
C9 C11 H11C 109.5
H11A C11 H11C 109.5
H11B C11 H11C 109.5
C9 C12 H12A 109.5
C9 C12 H12B 109.5
H12A C12 H12B 109.5
C9 C12 H12C 109.5
H12A C12 H12C 109.5
H12B C12 H12C 109.5
C14 C13 C16 107.6(2)
C14 C13 C15 107.8(2)
C16 C13 C15 109.4(2)
C14 C13 P2 106.99(17)
C16 C13 P2 114.32(19)
C15 C13 P2 110.44(18)
C13 C14 H14A 109.5
C13 C14 H14B 109.5
H14A C14 H14B 109.5
C13 C14 H14C 109.5
H14A C14 H14C 109.5
H14B C14 H14C 109.5
C13 C15 H15A 109.5
C13 C15 H15B 109.5
H15A C15 H15B 109.5
C13 C15 H15C 109.5
H15A C15 H15C 109.5
H15B C15 H15C 109.5
C13 C16 H16A 109.5
C13 C16 H16B 109.5
H16A C16 H16B 109.5
C13 C16 H16C 109.5
H16A C16 H16C 109.5
H16B C16 H16C 109.5
C18 C17 C19 107.7(2)
C18 C17 C20 110.0(2)
C19 C17 C20 107.6(2)
C18 C17 P2 114.61(18)
C19 C17 P2 107.24(17)
C20 C17 P2 109.37(18)
C17 C18 H18A 109.5
C17 C18 H18B 109.5
H18A C18 H18B 109.5
C17 C18 H18C 109.5
H18A C18 H18C 109.5
H18B C18 H18C 109.5
C17 C19 H19A 109.5
C17 C19 H19B 109.5
H19A C19 H19B 109.5
C17 C19 H19C 109.5
H19A C19 H19C 109.5
H19B C19 H19C 109.5
C17 C20 H20A 109.5
C17 C20 H20B 109.5
H20A C20 H20B 109.5
C17 C20 H20C 109.5
H20A C20 H20C 109.5
H20B C20 H20C 109.5
C32 C31 P1 113.29(17)
C32 C31 H31A 108.9
P1 C31 H31A 108.9
C32 C31 H31B 108.9
P1 C31 H31B 108.9
H31A C31 H31B 107.7
C31 C32 P2 112.77(17)
C31 C32 H32A 109.0
P2 C32 H32A 109.0
C31 C32 H32B 109.0
P2 C32 H32B 109.0
H32A C32 H32B 107.8

loop_
_geom_bond_atom_site_label_1
_geom_bond_atom_site_label_2
_geom_bond_distance
Pt1 C2 2.037(2)
Pt1 C1 2.043(3)
Pt1 P1 2.2792(7)
Pt1 P2 2.2824(7)
P1 C31 1.858(3)
P1 C5 1.886(3)
P1 C9 1.892(3)
P2 C32 1.855(3)
P2 C17 1.886(2)
P2 C13 1.892(3)
C1 C2 1.305(3)
C1 C3 1.468(3)
C2 C4 1.471(3)
C3 F3 1.333(3)
C3 F2 1.335(3)
C3 F1 1.340(3)
C4 F6 1.313(3)
C4 F4 1.338(3)
C4 F5 1.338(3)
C5 C8 1.528(4)
C5 C7 1.534(4)
C5 C6 1.538(4)
C6 H6A 0.9800
C6 H6B 0.9800
C6 H6C 0.9800
C7 H7A 0.9800
C7 H7B 0.9800
C7 H7C 0.9800
C8 H8A 0.9800
C8 H8B 0.9800
C8 H8C 0.9800
C9 C10 1.534(4)
C9 C12 1.537(4)
C9 C11 1.542(4)
C10 H10A 0.9800
C10 H10B 0.9800
C10 H10C 0.9800
C11 H11A 0.9800
C11 H11B 0.9800
C11 H11C 0.9800
C12 H12A 0.9800
C12 H12B 0.9800
C12 H12C 0.9800
C13 C14 1.534(4)
C13 C16 1.537(4)
C13 C15 1.539(4)
C14 H14A 0.9800
C14 H14B 0.9800
C14 H14C 0.9800
C15 H15A 0.9800
C15 H15B 0.9800
C15 H15C 0.9800
C16 H16A 0.9800
C16 H16B 0.9800
C16 H16C 0.9800
C17 C18 1.533(4)
C17 C19 1.536(4)
C17 C20 1.540(4)
C18 H18A 0.9800
C18 H18B 0.9800
C18 H18C 0.9800
C19 H19A 0.9800
C19 H19B 0.9800
C19 H19C 0.9800
C20 H20A 0.9800
C20 H20B 0.9800
C20 H20C 0.9800
C31 C32 1.540(3)
C31 H31A 0.9900
C31 H31B 0.9900
C32 H32A 0.9900
C32 H32B 0.9900

loop_
_geom_torsion_atom_site_label_1
_geom_torsion_atom_site_label_2
_geom_torsion_atom_site_label_3
_geom_torsion_atom_site_label_4
_geom_torsion
C2 Pt1 P1 C31 173.55(17)
C1 Pt1 P1 C31 173.85(11)
P2 Pt1 P1 C31 -7.00(9)
C2 Pt1 P1 C5 -70.04(18)
C1 Pt1 P1 C5 -69.73(12)
P2 Pt1 P1 C5 109.41(9)
C2 Pt1 P1 C9 58.68(18)
C1 Pt1 P1 C9 58.98(12)
P2 Pt1 P1 C9 -121.87(9)
C2 Pt1 P2 C32 169.69(11)
C1 Pt1 P2 C32 168.18(18)
P1 Pt1 P2 C32 -10.04(9)
C2 Pt1 P2 C17 -73.26(12)
C1 Pt1 P2 C17 -74.76(19)
P1 Pt1 P2 C17 107.01(9)
C2 Pt1 P2 C13 55.80(12)
C1 Pt1 P2 C13 54.30(19)
P1 Pt1 P2 C13 -123.93(9)
P1 Pt1 C1 C2 -179.78(12)
P2 Pt1 C1 C2 2.2(3)
C2 Pt1 C1 C3 -178.0(5)
P1 Pt1 C1 C3 2.2(4)
P2 Pt1 C1 C3 -175.8(3)
C3 C1 C2 C4 -1.2(6)
Pt1 C1 C2 C4 -179.8(3)
C3 C1 C2 Pt1 178.6(3)
P1 Pt1 C2 C1 0.4(3)
P2 Pt1 C2 C1 -178.93(13)
C1 Pt1 C2 C4 179.7(4)
P1 Pt1 C2 C4 -179.9(3)
P2 Pt1 C2 C4 0.8(4)
C2 C1 C3 F3 -102.6(4)
Pt1 C1 C3 F3 74.6(5)
C2 C1 C3 F2 137.9(3)
Pt1 C1 C3 F2 -44.9(5)
C2 C1 C3 F1 18.7(5)
Pt1 C1 C3 F1 -164.1(3)
C1 C2 C4 F6 114.6(4)
Pt1 C2 C4 F6 -64.9(4)
C1 C2 C4 F4 -8.1(5)
Pt1 C2 C4 F4 172.4(3)
C1 C2 C4 F5 -125.5(3)
Pt1 C2 C4 F5 55.0(4)
C31 P1 C5 C8 171.18(17)
C9 P1 C5 C8 -78.2(2)
Pt1 P1 C5 C8 53.68(19)
C31 P1 C5 C7 -63.9(2)
C9 P1 C5 C7 46.7(2)
Pt1 P1 C5 C7 178.55(17)
C31 P1 C5 C6 55.3(2)
C9 P1 C5 C6 165.91(18)
Pt1 P1 C5 C6 -62.2(2)
C31 P1 C9 C10 162.92(19)
C5 P1 C9 C10 50.8(2)
Pt1 P1 C9 C10 -79.9(2)
C31 P1 C9 C12 39.0(2)
C5 P1 C9 C12 -73.1(2)
Pt1 P1 C9 C12 156.21(17)
C31 P1 C9 C11 -80.1(2)
C5 P1 C9 C11 167.8(2)
Pt1 P1 C9 C11 37.1(2)
C32 P2 C13 C14 -77.9(2)
C17 P2 C13 C14 169.81(19)
Pt1 P2 C13 C14 38.5(2)
C32 P2 C13 C16 41.1(2)
C17 P2 C13 C16 -71.1(2)
Pt1 P2 C13 C16 157.57(16)
C32 P2 C13 C15 164.99(18)
C17 P2 C13 C15 52.7(2)
Pt1 P2 C13 C15 -78.57(19)
C32 P2 C17 C18 -67.6(2)
C13 P2 C17 C18 42.8(2)
Pt1 P2 C17 C18 174.38(17)
C32 P2 C17 C19 51.8(2)
C13 P2 C17 C19 162.26(18)
Pt1 P2 C17 C19 -66.16(19)
C32 P2 C17 C20 168.30(18)
C13 P2 C17 C20 -81.3(2)
Pt1 P2 C17 C20 50.3(2)
C5 P1 C31 C32 -94.49(19)
C9 P1 C31 C32 150.36(18)
Pt1 P1 C31 C32 27.20(19)
P1 C31 C32 P2 -37.0(2)
C17 P2 C32 C31 -93.25(19)
C13 P2 C32 C31 151.37(17)
Pt1 P2 C32 C31 29.49(19)
